data_4118793
loop_
_publ_author_name
'Raymond T. Gephart'
'Claire L. McMullin'
'Nicholas G. Sapiezynski'
'Eun Sil Jang'
'Mae Joanne B. Aguila'
'Thomas R. Cundari'
'Timothy H. Warren'

_publ_contact_author 'Timothy H. Warren'
_publ_contact_author_email thw@georgetown.edu
_publ_section_title
;
 Reaction of CuIwith Dialkyl Peroxides: CuII-Alkoxides, Alkoxy Radicals,
 and Catalytic C-H Etherification
;
_journal_name_full 'Journal of the American Chemical Society'
_journal_page_first 17350
_journal_page_last 17353
_journal_paper_doi 10.1021/ja3053688
_journal_volume 134
_journal_year 2012
_chemical_formula_moiety 'C35 H35 Cl4 Cu N2 O2'
_chemical_formula_sum 'C35 H35 Cl4 Cu N2 O2'
_chemical_formula_weight 720.99
_chemical_name_common '[Cl2NNCu]-OCMe2Ph'
_chemical_name_systematic
; 
 ? 
;
_space_group_IT_number 14
_symmetry_cell_setting monoclinic
_symmetry_space_group_name_Hall '-P 2yn'
_symmetry_space_group_name_H-M 'P 1 21/n 1'
_atom_sites_solution_hydrogens geom
_atom_sites_solution_primary direct
_atom_sites_solution_secondary difmap
_audit_creation_method SHELXL-97
_cell_angle_alpha 90.00
_cell_angle_beta 104.291(2)
_cell_angle_gamma 90.00
_cell_formula_units_Z 4
_cell_length_a 15.735(2)
_cell_length_b 8.2314(11)
_cell_length_c 27.148(4)
_cell_measurement_reflns_used 3364
_cell_measurement_temperature 100(2)
_cell_measurement_theta_max 25.021
_cell_measurement_theta_min 2.377
_cell_volume 3407.4(8)
_computing_cell_refinement 'Bruker APEXII'
_computing_data_collection 'Bruker APEXII'
_computing_data_reduction 'Bruker APEXII'
_computing_molecular_graphics 'ORTEP-3 for Windows; Ferrugia L J (1997), J. Appl. Cryst. 30, 565'
_computing_publication_material 'Bruker SHELXTL'
_computing_structure_refinement 'SHELXL-97 (Sheldrick, 1997)'
_computing_structure_solution 'SHELXS-97 (Sheldrick, 1990)'
_diffrn_ambient_temperature 100(2)
_diffrn_measured_fraction_theta_full 0.999
_diffrn_measured_fraction_theta_max 0.999
_diffrn_measurement_device_type 'APEXII platform CCD, Bruker'
_diffrn_measurement_method 'omega scans'
_diffrn_radiation_monochromator graphite
_diffrn_radiation_source 'fine-focus sealed tube'
_diffrn_radiation_type MoK\a
_diffrn_radiation_wavelength 0.71073
_diffrn_reflns_av_R_equivalents 0.0747
_diffrn_reflns_av_sigmaI/netI 0.0745
_diffrn_reflns_limit_h_max 20
_diffrn_reflns_limit_h_min -20
_diffrn_reflns_limit_k_max 10
_diffrn_reflns_limit_k_min -10
_diffrn_reflns_limit_l_max 34
_diffrn_reflns_limit_l_min -34
_diffrn_reflns_number 27971
_diffrn_reflns_theta_full 27.00
_diffrn_reflns_theta_max 27.00
_diffrn_reflns_theta_min 1.55
_exptl_absorpt_coefficient_mu 0.988
_exptl_absorpt_correction_T_max 0.7457
_exptl_absorpt_correction_T_min 0.6299
_exptl_absorpt_correction_type multi-scan
_exptl_absorpt_process_details 'SADABS based on Blessing's method; Blessing, Acta Cryst. (1995) A51 33-38'
_exptl_crystal_colour brown
_exptl_crystal_density_diffrn 1.405
_exptl_crystal_description plate
_exptl_crystal_F_000 1488
_exptl_crystal_size_max 0.8
_exptl_crystal_size_mid 0.15
_exptl_crystal_size_min 0.05
_refine_diff_density_max 0.857
_refine_diff_density_min -0.536
_refine_diff_density_rms 0.085
_refine_ls_extinction_method none
_refine_ls_goodness_of_fit_ref 0.993
_refine_ls_hydrogen_treatment constr
_refine_ls_matrix_type full
_refine_ls_number_parameters 403
_refine_ls_number_reflns 7433
_refine_ls_number_restraints 0
_refine_ls_restrained_S_all 0.993
_refine_ls_R_factor_all 0.0869
_refine_ls_R_factor_gt 0.0475
_refine_ls_shift/su_max 0.000
_refine_ls_shift/su_mean 0.000
_refine_ls_structure_factor_coef Fsqd
_refine_ls_weighting_details 'calc w=1/[\s^2^(Fo^2^)+(0.0419P)^2^+0.0000P] where P=(Fo^2^+2Fc^2^)/3'
_refine_ls_weighting_scheme calc
_refine_ls_wR_factor_gt 0.0880
_refine_ls_wR_factor_ref 0.0970
_reflns_number_gt 5038
_reflns_number_total 7433
_reflns_threshold_expression >2sigma(I)
_cod_data_source_file ja3053688_si_003.cif
_cod_data_source_block cmpd_3
_cod_original_cell_volume 3407.5(8)
_cod_database_code 4118793

loop_
_symmetry_equiv_pos_as_xyz
'x, y, z'
'-x+1/2, y+1/2, -z+1/2'
'-x, -y, -z'
'x-1/2, -y-1/2, z-1/2'

loop_
_atom_site_label
_atom_site_type_symbol
_atom_site_fract_x
_atom_site_fract_y
_atom_site_fract_z
_atom_site_U_iso_or_equiv
_atom_site_adp_type
_atom_site_occupancy
_atom_site_symmetry_multiplicity
_atom_site_calc_flag
_atom_site_refinement_flags
Cu1 Cu 0.01004(2) 0.17967(4) 0.140376(12) 0.01589(10) Uani 1 1 d .
Cl1 Cl -0.20404(5) 0.42364(9) 0.07491(3) 0.02426(18) Uani 1 1 d .
O1 O 0.01837(13) 0.1301(2) 0.20550(7) 0.0196(5) Uani 1 1 d .
N1 N -0.07693(14) 0.1504(3) 0.07918(8) 0.0141(5) Uani 1 1 d .
C1 C -0.06541(18) 0.1773(3) 0.03280(10) 0.0161(6) Uani 1 1 d .
Cl2 Cl -0.09968(5) -0.20173(9) 0.10083(3) 0.02556(18) Uani 1 1 d .
O2 O 0.04206(12) 0.0424(2) 0.50041(7) 0.0221(5) Uani 1 1 d .
N2 N 0.09539(15) 0.2689(3) 0.11050(8) 0.0164(5) Uani 1 1 d .
C2 C 0.01267(19) 0.2388(4) 0.02451(11) 0.0208(7) Uani 1 1 d .
H10 H 0.0148 0.2503 -0.0100 0.025 Uiso 1 1 calc R
Cl3 Cl 0.22257(5) 0.00353(10) 0.14992(3) 0.02936(19) Uani 1 1 d .
C3 C 0.08801(19) 0.2852(3) 0.06095(11) 0.0193(7) Uani 1 1 d .
Cl4 Cl 0.10515(6) 0.62134(10) 0.13999(3) 0.0362(2) Uani 1 1 d .
C4 C -0.13916(19) 0.1389(4) -0.01293(10) 0.0232(7) Uani 1 1 d .
H19A H -0.1618 0.0299 -0.0092 0.035 Uiso 1 1 calc R
H19B H -0.1173 0.1431 -0.0437 0.035 Uiso 1 1 calc R
H19C H -0.1863 0.2187 -0.0156 0.035 Uiso 1 1 calc R
C5 C 0.1637(2) 0.3549(4) 0.04316(12) 0.0297(8) Uani 1 1 d .
H33A H 0.1725 0.4687 0.0539 0.044 Uiso 1 1 calc R
H33B H 0.1510 0.3487 0.0060 0.044 Uiso 1 1 calc R
H33C H 0.2170 0.2928 0.0580 0.044 Uiso 1 1 calc R
C6 C -0.16121(18) 0.1055(3) 0.08485(10) 0.0154(6) Uani 1 1 d .
C7 C -0.22751(19) 0.2202(3) 0.08328(10) 0.0173(6) Uani 1 1 d .
C8 C -0.30946(19) 0.1785(4) 0.08922(11) 0.0233(7) Uani 1 1 d .
H13 H -0.3536 0.2589 0.0867 0.028 Uiso 1 1 calc R
C9 C -0.3263(2) 0.0192(4) 0.09885(12) 0.0269(8) Uani 1 1 d .
H30 H -0.3825 -0.0106 0.1030 0.032 Uiso 1 1 calc R
C10 C -0.2619(2) -0.0979(4) 0.10256(11) 0.0242(7) Uani 1 1 d .
H34 H -0.2734 -0.2076 0.1098 0.029 Uiso 1 1 calc R
C11 C -0.18082(19) -0.0543(4) 0.09574(11) 0.0184(6) Uani 1 1 d .
C12 C 0.17309(18) 0.3184(4) 0.14652(10) 0.0187(6) Uani 1 1 d .
C13 C 0.23747(19) 0.2053(4) 0.16893(11) 0.0204(7) Uani 1 1 d .
C14 C 0.3110(2) 0.2486(4) 0.20616(11) 0.0251(7) Uani 1 1 d .
H37 H 0.3539 0.1695 0.2205 0.030 Uiso 1 1 calc R
C15 C 0.3214(2) 0.4080(4) 0.22233(12) 0.0284(8) Uani 1 1 d .
H14 H 0.3718 0.4390 0.2478 0.034 Uiso 1 1 calc R
C16 C 0.2585(2) 0.5225(4) 0.20147(12) 0.0280(8) Uani 1 1 d .
H36 H 0.2655 0.6322 0.2126 0.034 Uiso 1 1 calc R
C17 C 0.18553(19) 0.4763(4) 0.16442(11) 0.0217(7) Uani 1 1 d .
C18 C -0.02523(19) 0.2070(4) 0.23852(11) 0.0204(7) Uani 1 1 d .
C19 C -0.0789(2) 0.3525(4) 0.21231(12) 0.0275(8) Uani 1 1 d .
H20A H -0.0393 0.4339 0.2039 0.041 Uiso 1 1 calc R
H20B H -0.1113 0.4006 0.2352 0.041 Uiso 1 1 calc R
H20C H -0.1203 0.3159 0.1811 0.041 Uiso 1 1 calc R
C20 C 0.0436(2) 0.2663(4) 0.28540(11) 0.0274(8) Uani 1 1 d .
H22A H 0.0755 0.1729 0.3034 0.041 Uiso 1 1 calc R
H22B H 0.0145 0.3248 0.3081 0.041 Uiso 1 1 calc R
H22C H 0.0849 0.3392 0.2747 0.041 Uiso 1 1 calc R
C21 C -0.08515(19) 0.0815(4) 0.25504(10) 0.0192(7) Uani 1 1 d .
C22 C -0.08605(19) -0.0788(4) 0.23904(11) 0.0216(7) Uani 1 1 d .
H27 H -0.0503 -0.1102 0.2171 0.026 Uiso 1 1 calc R
C23 C -0.1383(2) -0.1937(4) 0.25454(12) 0.0288(8) Uani 1 1 d .
H38 H -0.1379 -0.3028 0.2432 0.035 Uiso 1 1 calc R
C24 C -0.1910(2) -0.1514(4) 0.28620(12) 0.0300(8) Uani 1 1 d .
H39 H -0.2264 -0.2308 0.2969 0.036 Uiso 1 1 calc R
C25 C -0.1916(2) 0.0070(4) 0.30216(12) 0.0281(8) Uani 1 1 d .
H25 H -0.2278 0.0374 0.3239 0.034 Uiso 1 1 calc R
C26 C -0.13934(19) 0.1227(4) 0.28660(11) 0.0238(7) Uani 1 1 d .
H35 H -0.1407 0.2319 0.2977 0.029 Uiso 1 1 calc R
C27 C 0.04874(19) 0.0413(4) 0.44829(11) 0.0210(7) Uani 1 1 d .
C28 C -0.0272(2) 0.1361(4) 0.41560(11) 0.0246(7) Uani 1 1 d .
H28A H -0.0821 0.0771 0.4136 0.037 Uiso 1 1 calc R
H28B H -0.0182 0.1491 0.3814 0.037 Uiso 1 1 calc R
H28C H -0.0305 0.2433 0.4307 0.037 Uiso 1 1 calc R
C29 C 0.1355(2) 0.1299(4) 0.45225(12) 0.0254(7) Uani 1 1 d .
H11A H 0.1320 0.2392 0.4660 0.038 Uiso 1 1 calc R
H11B H 0.1469 0.1380 0.4184 0.038 Uiso 1 1 calc R
H11C H 0.1831 0.0695 0.4749 0.038 Uiso 1 1 calc R
C30 C 0.05728(19) -0.1329(4) 0.43103(11) 0.0191(7) Uani 1 1 d .
C31 C 0.0235(2) -0.1819(4) 0.38116(11) 0.0236(7) Uani 1 1 d .
H18 H -0.0093 -0.1075 0.3571 0.028 Uiso 1 1 calc R
C32 C 0.0372(2) -0.3392(4) 0.36622(12) 0.0266(7) Uani 1 1 d .
H12 H 0.0140 -0.3717 0.3320 0.032 Uiso 1 1 calc R
C33 C 0.0846(2) -0.4486(4) 0.40101(12) 0.0279(8) Uani 1 1 d .
H32 H 0.0944 -0.5558 0.3907 0.033 Uiso 1 1 calc R
C34 C 0.1175(2) -0.4009(4) 0.45095(12) 0.0275(8) Uani 1 1 d .
H29 H 0.1496 -0.4760 0.4751 0.033 Uiso 1 1 calc R
C35 C 0.1040(2) -0.2450(4) 0.46590(12) 0.0232(7) Uani 1 1 d .
H23 H 0.1268 -0.2135 0.5003 0.028 Uiso 1 1 calc R

loop_
_atom_site_aniso_label
_atom_site_aniso_U_11
_atom_site_aniso_U_22
_atom_site_aniso_U_33
_atom_site_aniso_U_23
_atom_site_aniso_U_13
_atom_site_aniso_U_12
Cu1 0.01535(19) 0.0201(2) 0.01253(18) 0.00172(15) 0.00406(14) -0.00263(16)
Cl1 0.0271(4) 0.0170(4) 0.0273(4) 0.0032(3) 0.0040(3) 0.0016(3)
O1 0.0217(11) 0.0239(12) 0.0151(10) 0.0021(9) 0.0079(9) 0.0026(9)
N1 0.0129(12) 0.0160(13) 0.0132(12) -0.0001(10) 0.0024(10) -0.0017(10)
C1 0.0178(15) 0.0142(15) 0.0157(14) -0.0011(12) 0.0032(12) 0.0000(13)
Cl2 0.0313(4) 0.0156(4) 0.0310(4) -0.0002(3) 0.0100(3) 0.0025(3)
O2 0.0181(11) 0.0255(12) 0.0230(11) -0.0015(9) 0.0057(9) -0.0008(9)
N2 0.0140(13) 0.0194(14) 0.0163(13) 0.0004(10) 0.0047(10) -0.0039(10)
C2 0.0237(17) 0.0270(18) 0.0134(15) 0.0029(13) 0.0080(13) -0.0032(14)
Cl3 0.0284(4) 0.0211(4) 0.0360(5) -0.0031(4) 0.0028(4) -0.0010(3)
C3 0.0220(16) 0.0186(17) 0.0196(16) 0.0005(12) 0.0095(13) -0.0019(13)
Cl4 0.0318(5) 0.0219(5) 0.0528(6) -0.0025(4) 0.0061(4) 0.0013(4)
C4 0.0227(17) 0.0333(19) 0.0123(15) -0.0010(13) 0.0019(13) -0.0036(14)
C5 0.0271(18) 0.043(2) 0.0222(17) -0.0019(15) 0.0121(14) -0.0128(16)
C6 0.0167(15) 0.0185(16) 0.0105(14) -0.0022(12) 0.0024(12) -0.0047(12)
C7 0.0205(16) 0.0168(16) 0.0136(14) 0.0002(12) 0.0026(12) -0.0031(12)
C8 0.0179(16) 0.0284(18) 0.0235(16) -0.0073(14) 0.0052(13) 0.0016(14)
C9 0.0166(16) 0.037(2) 0.0300(18) -0.0074(15) 0.0105(14) -0.0105(15)
C10 0.0306(19) 0.0176(17) 0.0262(18) -0.0025(13) 0.0106(15) -0.0103(14)
C11 0.0186(16) 0.0189(16) 0.0162(15) -0.0039(12) 0.0014(12) 0.0009(13)
C12 0.0153(15) 0.0239(17) 0.0185(15) -0.0006(13) 0.0074(12) -0.0060(13)
C13 0.0224(16) 0.0187(17) 0.0212(16) -0.0014(13) 0.0073(13) -0.0030(13)
C14 0.0186(17) 0.0326(19) 0.0232(17) 0.0035(14) 0.0037(14) -0.0018(14)
C15 0.0182(17) 0.041(2) 0.0239(18) -0.0087(15) 0.0018(14) -0.0118(15)
C16 0.0262(18) 0.029(2) 0.0313(19) -0.0123(15) 0.0124(15) -0.0101(15)
C17 0.0198(16) 0.0212(17) 0.0248(17) -0.0026(13) 0.0068(13) -0.0030(13)
C18 0.0223(17) 0.0212(17) 0.0175(15) 0.0015(13) 0.0048(13) 0.0038(13)
C19 0.0317(19) 0.0247(19) 0.0274(18) 0.0064(14) 0.0099(15) 0.0045(15)
C20 0.0254(18) 0.0303(19) 0.0265(18) -0.0021(15) 0.0063(14) -0.0016(15)
C21 0.0196(16) 0.0247(17) 0.0115(15) 0.0029(13) 0.0006(12) 0.0011(13)
C22 0.0196(16) 0.0272(18) 0.0167(16) -0.0005(13) 0.0019(13) -0.0003(14)
C23 0.0299(19) 0.0238(18) 0.0307(18) -0.0002(15) 0.0035(15) -0.0026(15)
C24 0.0276(18) 0.033(2) 0.0281(18) 0.0072(15) 0.0047(15) -0.0075(15)
C25 0.0234(18) 0.038(2) 0.0244(18) 0.0015(16) 0.0090(14) -0.0010(16)
C26 0.0215(17) 0.0283(18) 0.0198(16) -0.0002(14) 0.0017(13) 0.0010(14)
C27 0.0207(17) 0.0232(17) 0.0180(16) 0.0014(13) 0.0028(13) 0.0012(13)
C28 0.0272(18) 0.0213(18) 0.0243(17) 0.0014(13) 0.0042(14) 0.0040(14)
C29 0.0242(18) 0.0246(18) 0.0275(18) 0.0010(14) 0.0062(14) -0.0029(14)
C30 0.0172(16) 0.0202(16) 0.0211(16) 0.0021(13) 0.0072(13) 0.0005(13)
C31 0.0231(17) 0.0251(18) 0.0230(16) -0.0003(14) 0.0063(13) 0.0009(14)
C32 0.0282(18) 0.030(2) 0.0228(17) -0.0053(14) 0.0089(14) -0.0039(15)
C33 0.0329(19) 0.0237(18) 0.0284(18) -0.0054(14) 0.0101(15) -0.0005(15)
C34 0.0275(19) 0.0230(18) 0.0308(19) 0.0050(15) 0.0049(15) 0.0093(15)
C35 0.0257(18) 0.0235(17) 0.0198(16) -0.0008(13) 0.0043(14) 0.0031(14)

loop_
_atom_type_symbol
_atom_type_description
_atom_type_scat_dispersion_real
_atom_type_scat_dispersion_imag
_atom_type_scat_source
C C 0.0033 0.0016 'International Tables Vol C Tables 4.2.6.8 and 6.1.1.4'
H H 0.0000 0.0000 'International Tables Vol C Tables 4.2.6.8 and 6.1.1.4'
N N 0.0061 0.0033 'International Tables Vol C Tables 4.2.6.8 and 6.1.1.4'
O O 0.0106 0.0060 'International Tables Vol C Tables 4.2.6.8 and 6.1.1.4'
Cl Cl 0.1484 0.1585 'International Tables Vol C Tables 4.2.6.8 and 6.1.1.4'
Cu Cu 0.3201 1.2651 'International Tables Vol C Tables 4.2.6.8 and 6.1.1.4'

loop_
_geom_angle_atom_site_label_1
_geom_angle_atom_site_label_2
_geom_angle_atom_site_label_3
_geom_angle
_geom_angle_site_symmetry_3
O1 Cu1 N2 129.03(9) .
O1 Cu1 N1 134.51(9) .
N2 Cu1 N1 96.32(10) .
C18 O1 Cu1 126.84(17) .
C1 N1 C6 119.6(2) .
C1 N1 Cu1 124.82(19) .
C6 N1 Cu1 115.52(17) .
N1 C1 C2 122.8(2) .
N1 C1 C4 119.1(2) .
C2 C1 C4 118.1(2) .
C27 O2 O2 105.1(2) 3_556
C3 N2 C12 120.8(2) .
C3 N2 Cu1 125.65(19) .
C12 N2 Cu1 113.53(17) .
C3 C2 C1 127.7(3) .
N2 C3 C2 122.4(3) .
N2 C3 C5 119.0(3) .
C2 C3 C5 118.5(3) .
C11 C6 C7 116.0(3) .
C11 C6 N1 121.8(3) .
C7 C6 N1 122.0(3) .
C8 C7 C6 122.6(3) .
C8 C7 Cl1 119.2(2) .
C6 C7 Cl1 118.2(2) .
C9 C8 C7 119.2(3) .
C8 C9 C10 120.4(3) .
C11 C10 C9 119.5(3) .
C10 C11 C6 122.1(3) .
C10 C11 Cl2 119.4(2) .
C6 C11 Cl2 118.4(2) .
C17 C12 C13 116.6(3) .
C17 C12 N2 122.2(3) .
C13 C12 N2 121.0(3) .
C14 C13 C12 122.1(3) .
C14 C13 Cl3 119.4(2) .
C12 C13 Cl3 118.5(2) .
C15 C14 C13 119.4(3) .
C14 C15 C16 120.1(3) .
C17 C16 C15 119.6(3) .
C16 C17 C12 122.3(3) .
C16 C17 Cl4 118.9(2) .
C12 C17 Cl4 118.8(2) .
O1 C18 C20 108.4(2) .
O1 C18 C19 110.8(2) .
C20 C18 C19 109.4(3) .
O1 C18 C21 108.3(2) .
C20 C18 C21 109.3(2) .
C19 C18 C21 110.6(2) .
C22 C21 C26 117.6(3) .
C22 C21 C18 120.5(3) .
C26 C21 C18 121.9(3) .
C23 C22 C21 121.0(3) .
C24 C23 C22 120.7(3) .
C25 C24 C23 119.2(3) .
C24 C25 C26 120.2(3) .
C25 C26 C21 121.2(3) .
O2 C27 C28 109.4(2) .
O2 C27 C30 109.9(2) .
C28 C27 C30 114.9(2) .
O2 C27 C29 102.0(2) .
C28 C27 C29 110.9(3) .
C30 C27 C29 109.0(2) .
C31 C30 C35 118.7(3) .
C31 C30 C27 122.2(3) .
C35 C30 C27 119.0(3) .
C30 C31 C32 120.4(3) .
C33 C32 C31 120.3(3) .
C32 C33 C34 119.5(3) .
C35 C34 C33 120.4(3) .
C34 C35 C30 120.7(3) .

loop_
_geom_bond_atom_site_label_1
_geom_bond_atom_site_label_2
_geom_bond_distance
_geom_bond_site_symmetry_2
Cu1 O1 1.7875(19) .
Cu1 N2 1.881(2) .
Cu1 N1 1.889(2) .
Cl1 C7 1.742(3) .
O1 C18 1.407(3) .
N1 C1 1.334(3) .
N1 C6 1.421(3) .
C1 C2 1.397(4) .
C1 C4 1.509(4) .
Cl2 C11 1.742(3) .
O2 C27 1.445(3) .
O2 O2 1.492(4) 3_556
N2 C3 1.328(3) .
N2 C12 1.424(3) .
C2 C3 1.397(4) .
Cl3 C13 1.738(3) .
C3 C5 1.505(4) .
Cl4 C17 1.746(3) .
C6 C11 1.400(4) .
C6 C7 1.400(4) .
C7 C8 1.382(4) .
C8 C9 1.375(4) .
C9 C10 1.385(4) .
C10 C11 1.381(4) .
C12 C17 1.384(4) .
C12 C13 1.400(4) .
C13 C14 1.381(4) .
C14 C15 1.380(4) .
C15 C16 1.383(5) .
C16 C17 1.380(4) .
C18 C20 1.533(4) .
C18 C19 1.535(4) .
C18 C21 1.538(4) .
C21 C22 1.388(4) .
C21 C26 1.392(4) .
C22 C23 1.386(4) .
C23 C24 1.377(4) .
C24 C25 1.375(4) .
C25 C26 1.391(4) .
C27 C28 1.517(4) .
C27 C30 1.524(4) .
C27 C29 1.528(4) .
C30 C31 1.387(4) .
C30 C35 1.395(4) .
C31 C32 1.389(4) .
C32 C33 1.382(4) .
C33 C34 1.383(4) .
C34 C35 1.378(4) .
